data_7041089
loop_
_publ_author_name
'Maeno, Yuki'
'Ishizu, Yuko'
'Kubo, Kazuyuki'
'Kume, Shoko'
'Mizuta, Tsutomu'

_publ_section_title
;
 Synthesis and coordination chemistry of (PNEt2)2-bridged
 [2]ferrocenophanes.
;
_journal_issue 47
_journal_name_full 'Dalton transactions (Cambridge, England : 2003)'
_journal_page_first 19034
_journal_page_last 19044
_journal_paper_doi 10.1039/c6dt03729a
_journal_volume 45
_journal_year 2016
_chemical_formula_sum 'C18 H28 Fe N2 P2'
_chemical_formula_weight 390.21
_chemical_name_systematic
; 
 ? 
;
_space_group_IT_number 2
_symmetry_cell_setting triclinic
_symmetry_space_group_name_Hall '-P 1'
_symmetry_space_group_name_H-M 'P -1'
_atom_sites_solution_hydrogens geom
_atom_sites_solution_primary direct
_atom_sites_solution_secondary difmap
_audit_creation_method SHELXL-97
_audit_update_record
;
2016-09-26 deposited with the CCDC.
2016-11-04 downloaded from the CCDC.
;
_cell_angle_alpha 83.5420(10)
_cell_angle_beta 78.2290(10)
_cell_angle_gamma 67.9250(10)
_cell_formula_units_Z 4
_cell_length_a 9.9770(2)
_cell_length_b 12.9930(2)
_cell_length_c 16.5390(3)
_cell_measurement_reflns_used 16255
_cell_measurement_temperature 200(2)
_cell_measurement_theta_max 27.9
_cell_measurement_theta_min 2.2
_cell_volume 1943.50(6)
_computing_cell_refinement 'HKL (Otwinowski, 1997)'
_computing_data_collection 'HKL (Otwinowski, 1997)'
_computing_data_reduction 'HKL (Otwinowski, 1997)'
_computing_structure_refinement 'SHELXL-97 (Sheldrick, 1997)'
_computing_structure_solution 'SHELXS-97 (Sheldrick, 1990)'
_diffrn_ambient_temperature 200(2)
_diffrn_measured_fraction_theta_full 0.99
_diffrn_measured_fraction_theta_max 0.99
_diffrn_measurement_device_type 'Mac Science DIP2030 Imaging Plate'
_diffrn_radiation_monochromator graphite
_diffrn_radiation_source 'fine-focus sealed tube'
_diffrn_radiation_type MoK\a
_diffrn_radiation_wavelength 0.71069
_diffrn_reflns_av_R_equivalents 0.026
_diffrn_reflns_av_sigmaI/netI 0.0198
_diffrn_reflns_limit_h_max 13
_diffrn_reflns_limit_h_min 0
_diffrn_reflns_limit_k_max 17
_diffrn_reflns_limit_k_min -15
_diffrn_reflns_limit_l_max 21
_diffrn_reflns_limit_l_min -21
_diffrn_reflns_number 8512
_diffrn_reflns_theta_full 27.94
_diffrn_reflns_theta_max 27.94
_diffrn_reflns_theta_min 3.73
_exptl_absorpt_coefficient_mu 0.941
_exptl_absorpt_correction_T_max 0.7617
_exptl_absorpt_correction_T_min 0.6812
_exptl_absorpt_correction_type integration
_exptl_absorpt_process_details
;
Original Program by Inoue(Mac Science)
;
_exptl_crystal_colour orange
_exptl_crystal_density_diffrn 1.334
_exptl_crystal_density_method 'not measured'
_exptl_crystal_description plate
_exptl_crystal_F_000 824
_exptl_crystal_size_max 0.55
_exptl_crystal_size_mid 0.45
_exptl_crystal_size_min 0.40
_refine_diff_density_max 2.117
_refine_diff_density_min -0.777
_refine_diff_density_rms 0.083
_refine_ls_extinction_coef 0.0146(4)
_refine_ls_extinction_expression Fc^*^=kFc[1+0.001xFc^2^\l^3^/sin(2\q)]^-1/4^
_refine_ls_extinction_method SHELXL
_refine_ls_goodness_of_fit_ref 1.048
_refine_ls_hydrogen_treatment constr
_refine_ls_matrix_type full
_refine_ls_number_parameters 450
_refine_ls_number_reflns 8512
_refine_ls_number_restraints 34
_refine_ls_restrained_S_all 1.048
_refine_ls_R_factor_all 0.0592
_refine_ls_R_factor_gt 0.0563
_refine_ls_shift/su_max 0.006
_refine_ls_shift/su_mean 0.000
_refine_ls_structure_factor_coef Fsqd
_refine_ls_weighting_details 'calc w=1/[\s^2^(Fo^2^)+(0.0822P)^2^+2.6784P] where P=(Fo^2^+2Fc^2^)/3'
_refine_ls_weighting_scheme calc
_refine_ls_wR_factor_gt 0.1541
_refine_ls_wR_factor_ref 0.1569
_reflns_number_gt 7950
_reflns_number_total 8512
_reflns_threshold_expression >2sigma(I)
_cod_data_source_file c6dt03729a2.cif
_cod_data_source_block ishizu04
_cod_depositor_comments 'Adding full bibliography for 7041089--7041093.cif.'
_cod_original_cell_volume 1943.51(6)
_cod_original_sg_symbol_H-M P-1
_cod_database_code 7041089

loop_
_symmetry_equiv_pos_as_xyz
'x, y, z'
'-x, -y, -z'

loop_
_atom_site_label
_atom_site_type_symbol
_atom_site_fract_x
_atom_site_fract_y
_atom_site_fract_z
_atom_site_U_iso_or_equiv
_atom_site_adp_type
_atom_site_occupancy
_atom_site_symmetry_multiplicity
_atom_site_calc_flag
_atom_site_refinement_flags
_atom_site_disorder_assembly
_atom_site_disorder_group
Fe1 Fe 0.959095(11) 0.735922(9) 0.516669(7) 0.03232(3) Uani 1 1 d . A .
Fe2 Fe 0.519168(13) 0.778135(11) 0.952717(8) 0.03966(4) Uani 1 1 d . C .
P1 P 1.21368(2) 0.823397(16) 0.517271(15) 0.03507(6) Uani 1 1 d . A .
P2 P 1.29445(2) 0.671738(17) 0.443489(15) 0.03771(6) Uani 1 1 d . A .
P3 P 0.18800(3) 0.824129(19) 0.948141(16) 0.04290(7) Uani 1 1 d . . .
P4 P 0.27955(3) 0.676103(18) 1.030127(15) 0.04134(7) Uani 1 1 d . C .
N1 N 1.35273(8) 0.79724(6) 0.56891(6) 0.0520(2) Uani 1 1 d D . .
N2 N 1.40372(9) 0.69820(7) 0.35838(6) 0.0524(3) Uani 1 1 d D . .
N3 N 0.08708(9) 0.78226(8) 0.89829(6) 0.0559(3) Uani 1 1 d D . .
N4 N 0.13845(10) 0.69397(7) 1.11024(6) 0.0571(3) Uani 1 1 d D . .
C1 C 1.06557(9) 0.78863(7) 0.58466(5) 0.0356(2) Uani 1 1 d . . .
C2 C 1.05884(9) 0.68178(7) 0.61698(5) 0.0382(2) Uani 1 1 d . A .
H1 H 1.1408 0.6152 0.6218 0.046 Uiso 1 1 calc R . .
C3 C 0.90831(10) 0.69394(8) 0.64017(6) 0.0461(3) Uani 1 1 d . . .
H2 H 0.8727 0.6366 0.6626 0.055 Uiso 1 1 calc R A .
C4 C 0.82101(10) 0.80555(9) 0.62417(6) 0.0487(3) Uani 1 1 d . A .
H3 H 0.7167 0.8362 0.6341 0.058 Uiso 1 1 calc R . .
C5 C 0.91625(9) 0.86440(8) 0.59059(6) 0.0416(3) Uani 1 1 d . A .
H4 H 0.8858 0.9412 0.5747 0.050 Uiso 1 1 calc R . .
C6 C 1.11658(9) 0.69613(7) 0.41539(5) 0.0374(2) Uani 1 1 d . . .
C7 C 1.05336(10) 0.61099(7) 0.43477(6) 0.0435(3) Uani 1 1 d . A .
H5 H 1.1055 0.5348 0.4469 0.052 Uiso 1 1 calc R . .
C8 C 0.90101(10) 0.65969(8) 0.43273(6) 0.0499(3) Uani 1 1 d . . .
H6 H 0.8337 0.6219 0.4441 0.060 Uiso 1 1 calc R A .
C9 C 0.86601(10) 0.77395(9) 0.41095(6) 0.0504(3) Uani 1 1 d . A .
H7 H 0.7714 0.8260 0.4047 0.060 Uiso 1 1 calc R . .
C10 C 0.99773(10) 0.79765(8) 0.39984(6) 0.0426(3) Uani 1 1 d . A .
H8 H 1.0056 0.8682 0.3848 0.051 Uiso 1 1 calc R . .
C11 C 1.40573(19) 0.88661(14) 0.57130(13) 0.0481(3) Uani 0.50 1 d PD A 1
H48 H 1.3656 0.9461 0.5302 0.058 Uiso 0.50 1 calc PR A 1
H49 H 1.5142 0.8580 0.5561 0.058 Uiso 0.50 1 calc PR A 1
C12 C 1.3621(3) 0.9334(3) 0.65419(17) 0.0944(13) Uani 0.50 1 d PD A 1
H64 H 1.3983 0.9940 0.6535 0.142 Uiso 0.50 1 calc PR A 1
H65 H 1.4043 0.8752 0.6947 0.142 Uiso 0.50 1 calc PR A 1
H66 H 1.2548 0.9621 0.6693 0.142 Uiso 0.50 1 calc PR A 1
C111 C 1.3823(2) 0.89376(15) 0.58722(13) 0.0481(3) Uani 0.50 1 d PD A 2
H50 H 1.3517 0.9530 0.5442 0.058 Uiso 0.50 1 calc PR A 2
H51 H 1.4895 0.8721 0.5839 0.058 Uiso 0.50 1 calc PR A 2
C112 C 1.3061(3) 0.9400(2) 0.67012(14) 0.0780(11) Uani 0.50 1 d PD A 2
H67 H 1.3212 1.0091 0.6751 0.117 Uiso 0.50 1 calc PR A 2
H68 H 1.3464 0.8859 0.7135 0.117 Uiso 0.50 1 calc PR A 2
H69 H 1.2007 0.9551 0.6761 0.117 Uiso 0.50 1 calc PR A 2
C13 C 1.40505(10) 0.69668(8) 0.62205(7) 0.0520(3) Uani 1 1 d D A .
H14 H 1.3663 0.6416 0.6095 0.062 Uiso 1 1 calc R . .
H15 H 1.3646 0.7162 0.6805 0.062 Uiso 1 1 calc R . .
C14 C 1.56697(12) 0.64474(11) 0.61215(12) 0.0793(5) Uani 1 1 d D . .
H16 H 1.6089 0.6319 0.5536 0.119 Uiso 1 1 calc R A .
H17 H 1.5939 0.5737 0.6438 0.119 Uiso 1 1 calc R . .
H18 H 1.6053 0.6942 0.6326 0.119 Uiso 1 1 calc R . .
C15 C 1.36123(12) 0.80009(10) 0.30610(7) 0.0636(4) Uani 1 1 d D B .
H19 H 1.2540 0.8402 0.3215 0.076 Uiso 1 1 calc R . .
H20 H 1.3811 0.7792 0.2479 0.076 Uiso 1 1 calc R . .
C16 C 1.43879(14) 0.87860(10) 0.31163(10) 0.0748(5) Uani 1 1 d D . .
H47 H 1.4285 0.8940 0.3697 0.112 Uiso 1 1 calc R B .
H22 H 1.3949 0.9482 0.2808 0.112 Uiso 1 1 calc R . .
H23 H 1.5432 0.8443 0.2880 0.112 Uiso 1 1 calc R . .
C17 C 1.5586(2) 0.61903(18) 0.34339(14) 0.0568(4) Uani 0.50 1 d PD B 1
H52 H 1.5723 0.5584 0.3865 0.068 Uiso 0.50 1 calc PR B 1
H53 H 1.6252 0.6581 0.3470 0.068 Uiso 0.50 1 calc PR B 1
C18 C 1.5968(3) 0.5709(3) 0.25995(17) 0.1008(10) Uani 0.50 1 d PD B 1
H70 H 1.7014 0.5546 0.2381 0.151 Uiso 0.50 1 calc PR B 1
H71 H 1.5378 0.6244 0.2224 0.151 Uiso 0.50 1 calc PR B 1
H72 H 1.5764 0.5021 0.2647 0.151 Uiso 0.50 1 calc PR B 1
C117 C 1.5629(2) 0.63420(19) 0.35362(14) 0.0568(4) Uani 0.50 1 d PD B 2
H54 H 1.5764 0.5725 0.3958 0.068 Uiso 0.50 1 calc PR B 2
H55 H 1.6101 0.6833 0.3672 0.068 Uiso 0.50 1 calc PR B 2
C118 C 1.6392(4) 0.5870(3) 0.27073(17) 0.1008(10) Uani 0.50 1 d PD B 2
H73 H 1.7395 0.5871 0.2595 0.151 Uiso 0.50 1 calc PR B 2
H74 H 1.5853 0.6325 0.2280 0.151 Uiso 0.50 1 calc PR B 2
H75 H 1.6427 0.5107 0.2705 0.151 Uiso 0.50 1 calc PR B 2
C19 C 0.36597(10) 0.80688(8) 0.88204(6) 0.0465(3) Uani 1 1 d . . .
C20 C 0.49132(11) 0.71027(10) 0.85657(6) 0.0515(3) Uani 1 1 d . . .
H29 H 0.4906 0.6374 0.8563 0.062 Uiso 1 1 calc R . .
C21 C 0.61722(12) 0.74028(12) 0.83174(7) 0.0644(4) Uani 1 1 d . . .
H30 H 0.7145 0.6916 0.8124 0.077 Uiso 1 1 calc R . .
C22 C 0.57111(12) 0.85562(11) 0.84107(7) 0.0721(3) Uani 1 1 d . . .
H31 H 0.6326 0.8982 0.8295 0.087 Uiso 1 1 calc R . .
C23 C 0.41882(12) 0.89698(9) 0.87048(7) 0.0606(3) Uani 1 1 d . . .
H32 H 0.3602 0.9726 0.8810 0.073 Uiso 1 1 calc R . .
C24 C 0.41559(10) 0.72431(8) 1.05639(5) 0.0409(3) Uani 1 1 d . . .
C25 C 0.56934(11) 0.65392(9) 1.04133(6) 0.0497(3) Uani 1 1 d . C .
H33 H 0.6067 0.5762 1.0336 0.060 Uiso 1 1 calc R . .
C26 C 0.65524(11) 0.72018(11) 1.03995(7) 0.0606(4) Uani 1 1 d . . .
H34 H 0.7595 0.6948 1.0301 0.073 Uiso 1 1 calc R C .
C27 C 0.55911(13) 0.82954(10) 1.05560(7) 0.0647(4) Uani 1 1 d . C .
H35 H 0.5876 0.8909 1.0585 0.078 Uiso 1 1 calc R . .
C28 C 0.41306(12) 0.83378(9) 1.06632(6) 0.0521(3) Uani 1 1 d . C .
H36 H 0.3272 0.8982 1.0781 0.063 Uiso 1 1 calc R . .
C29 C -0.05628(11) 0.86571(10) 0.88607(7) 0.0575(4) Uani 1 1 d D . .
H37 H -0.0858 0.9250 0.9260 0.069 Uiso 1 1 calc R . .
H38 H -0.1306 0.8301 0.8981 0.069 Uiso 1 1 calc R . .
C30 C -0.05592(17) 0.91745(12) 0.80020(8) 0.0755(5) Uani 1 1 d D . .
H39 H 0.0211 0.9493 0.7865 0.113 Uiso 1 1 calc R . .
H40 H -0.1516 0.9762 0.7972 0.113 Uiso 1 1 calc R . .
H41 H -0.0370 0.8606 0.7608 0.113 Uiso 1 1 calc R . .
C31 C 0.13751(11) 0.67911(9) 0.85653(8) 0.0582(3) Uani 1 1 d . . .
H42 H 0.2436 0.6398 0.8575 0.070 Uiso 1 1 calc R . .
H43 H 0.1252 0.6958 0.7980 0.070 Uiso 1 1 calc R . .
C32 C 0.05594(14) 0.60385(12) 0.89528(12) 0.0914(6) Uani 1 1 d . . .
H44 H 0.0689 0.5861 0.9530 0.137 Uiso 1 1 calc R . .
H45 H 0.0947 0.5351 0.8650 0.137 Uiso 1 1 calc R . .
H46 H -0.0488 0.6414 0.8930 0.137 Uiso 1 1 calc R . .
C33 C 0.0677(2) 0.80129(15) 1.14930(13) 0.0524(4) Uani 0.50 1 d PD C 1
H56 H 0.1105 0.8551 1.1189 0.063 Uiso 0.50 1 calc PR C 1
H57 H 0.0852 0.7929 1.2069 0.063 Uiso 0.50 1 calc PR C 1
C34 C -0.0908(3) 0.8433(3) 1.14901(16) 0.0810(7) Uani 0.50 1 d PD C 1
H76 H -0.1374 0.9153 1.1751 0.122 Uiso 0.50 1 calc PR C 1
H77 H -0.1331 0.7904 1.1799 0.122 Uiso 0.50 1 calc PR C 1
H78 H -0.1078 0.8521 1.0919 0.122 Uiso 0.50 1 calc PR C 1
C133 C 0.0537(2) 0.78995(16) 1.16161(13) 0.0524(4) Uani 0.50 1 d PD C 2
H58 H 0.0788 0.8541 1.1350 0.063 Uiso 0.50 1 calc PR C 2
H59 H 0.0876 0.7737 1.2155 0.063 Uiso 0.50 1 calc PR C 2
C134 C -0.1073(3) 0.8247(3) 1.17809(16) 0.0810(7) Uani 0.50 1 d PD C 2
H79 H -0.1498 0.8892 1.2132 0.122 Uiso 0.50 1 calc PR C 2
H80 H -0.1353 0.7634 1.2064 0.122 Uiso 0.50 1 calc PR C 2
H81 H -0.1442 0.8446 1.1257 0.122 Uiso 0.50 1 calc PR C 2
C35 C 0.1401(3) 0.59259(17) 1.15868(15) 0.0690(5) Uani 0.50 1 d PD C 1
H60 H 0.1676 0.5315 1.1206 0.083 Uiso 0.50 1 calc PR C 1
H61 H 0.0397 0.6040 1.1894 0.083 Uiso 0.50 1 calc PR C 1
C36 C 0.2421(4) 0.5592(2) 1.21749(16) 0.0906(9) Uani 0.50 1 d PD C 1
H82 H 0.2368 0.4918 1.2488 0.136 Uiso 0.50 1 calc PR C 1
H83 H 0.2154 0.6191 1.2556 0.136 Uiso 0.50 1 calc PR C 1
H84 H 0.3424 0.5445 1.1873 0.136 Uiso 0.50 1 calc PR C 1
C135 C 0.1031(3) 0.59724(17) 1.13995(14) 0.0690(5) Uani 0.50 1 d PD C 2
H62 H 0.1723 0.5345 1.1059 0.083 Uiso 0.50 1 calc PR C 2
H63 H 0.0036 0.6111 1.1292 0.083 Uiso 0.50 1 calc PR C 2
C136 C 0.1055(4) 0.5611(2) 1.22562(15) 0.0906(9) Uani 0.50 1 d PD C 2
H85 H 0.0824 0.4933 1.2361 0.136 Uiso 0.50 1 calc PR C 2
H86 H 0.0323 0.6196 1.2609 0.136 Uiso 0.50 1 calc PR C 2
H87 H 0.2033 0.5459 1.2380 0.136 Uiso 0.50 1 calc PR C 2

loop_
_atom_site_aniso_label
_atom_site_aniso_U_11
_atom_site_aniso_U_22
_atom_site_aniso_U_33
_atom_site_aniso_U_23
_atom_site_aniso_U_13
_atom_site_aniso_U_12
Fe1 0.02747(4) 0.03974(5) 0.03071(5) -0.00234(4) -0.00533(4) -0.01290(3)
Fe2 0.04173(5) 0.05004(5) 0.03227(6) 0.00195(5) -0.00967(5) -0.02172(4)
P1 0.03281(7) 0.03047(7) 0.04377(10) 0.00460(8) -0.01319(8) -0.01192(6)
P2 0.03191(8) 0.03231(8) 0.04482(11) 0.00105(8) -0.00042(9) -0.01103(6)
P3 0.04198(10) 0.04012(9) 0.04489(11) -0.00598(9) -0.01002(9) -0.01054(8)
P4 0.04307(10) 0.03699(9) 0.03879(11) -0.00573(8) 0.00089(9) -0.01169(7)
N1 0.0530(3) 0.0454(3) 0.0741(5) 0.0171(3) -0.0359(3) -0.0290(2)
N2 0.0390(3) 0.0549(4) 0.0540(5) 0.0056(4) 0.0066(3) -0.0164(3)
N3 0.0378(3) 0.0651(4) 0.0648(5) -0.0217(4) -0.0148(4) -0.0105(3)
N4 0.0587(4) 0.0560(4) 0.0517(4) -0.0130(4) 0.0177(4) -0.0262(3)
C1 0.0345(3) 0.0402(3) 0.0320(4) -0.0024(3) -0.0075(3) -0.0125(3)
C2 0.0353(3) 0.0451(4) 0.0352(4) 0.0047(3) -0.0101(3) -0.0156(3)
C3 0.0446(4) 0.0648(4) 0.0329(4) -0.0004(4) -0.0006(3) -0.0279(3)
C4 0.0350(4) 0.0666(5) 0.0408(4) -0.0147(4) 0.0016(4) -0.0150(3)
C5 0.0375(3) 0.0439(4) 0.0411(4) -0.0109(3) -0.0083(3) -0.0089(3)
C6 0.0393(3) 0.0444(3) 0.0304(4) -0.0050(3) -0.0014(3) -0.0187(3)
C7 0.0479(4) 0.0471(3) 0.0395(4) -0.0110(3) -0.0001(4) -0.0229(3)
C8 0.0526(4) 0.0684(4) 0.0427(5) -0.0086(4) -0.0106(4) -0.0347(3)
C9 0.0450(4) 0.0700(5) 0.0420(4) -0.0002(4) -0.0208(4) -0.0212(3)
C10 0.0454(4) 0.0524(4) 0.0331(4) 0.0052(3) -0.0112(3) -0.0210(3)
C11 0.0428(4) 0.0505(4) 0.0575(7) -0.0017(5) -0.0102(5) -0.0236(3)
C12 0.095(2) 0.0858(19) 0.0681(17) 0.0046(15) -0.0001(16) -0.0035(17)
C111 0.0428(4) 0.0505(4) 0.0575(7) -0.0017(5) -0.0102(5) -0.0236(3)
C112 0.123(2) 0.0707(13) 0.0384(10) -0.0107(9) -0.0141(13) -0.0304(13)
C13 0.0412(4) 0.0526(4) 0.0646(6) 0.0168(4) -0.0234(4) -0.0178(3)
C14 0.0383(5) 0.0572(6) 0.1313(12) 0.0079(7) -0.0158(6) -0.0075(4)
C15 0.0548(5) 0.0767(6) 0.0526(6) 0.0172(5) 0.0002(5) -0.0269(4)
C16 0.0780(6) 0.0599(5) 0.0821(8) 0.0129(6) -0.0011(7) -0.0312(4)
C17 0.0488(5) 0.0534(6) 0.0600(7) -0.0047(6) 0.0013(5) -0.0142(4)
C18 0.0996(16) 0.0960(13) 0.0670(10) -0.0056(10) 0.0171(10) -0.0062(13)
C117 0.0488(5) 0.0534(6) 0.0600(7) -0.0047(6) 0.0013(5) -0.0142(4)
C118 0.0996(16) 0.0960(13) 0.0670(10) -0.0056(10) 0.0171(10) -0.0062(13)
C19 0.0507(4) 0.0644(4) 0.0339(4) 0.0075(4) -0.0146(3) -0.0307(3)
C20 0.0522(4) 0.0736(5) 0.0333(4) -0.0069(4) -0.0033(4) -0.0289(4)
C21 0.0530(4) 0.1114(8) 0.0328(4) 0.0002(5) -0.0016(4) -0.0380(4)
C22 0.0792(4) 0.1136(6) 0.0517(5) 0.0348(5) -0.0262(4) -0.0697(4)
C23 0.0738(5) 0.0656(5) 0.0572(5) 0.0226(4) -0.0349(4) -0.0369(4)
C24 0.0433(4) 0.0510(4) 0.0265(3) -0.0009(3) -0.0063(3) -0.0149(3)
C25 0.0555(5) 0.0498(5) 0.0352(4) 0.0040(4) -0.0116(4) -0.0092(4)
C26 0.0434(4) 0.0953(7) 0.0436(5) 0.0002(5) -0.0189(4) -0.0206(4)
C27 0.0788(5) 0.0827(6) 0.0524(6) -0.0063(5) -0.0246(5) -0.0435(4)
C28 0.0605(5) 0.0532(4) 0.0404(4) -0.0130(4) -0.0138(4) -0.0126(4)
C29 0.0409(4) 0.0716(6) 0.0579(6) -0.0017(5) -0.0108(4) -0.0172(4)
C30 0.0994(8) 0.0777(7) 0.0567(6) -0.0001(6) -0.0247(6) -0.0354(6)
C31 0.0463(4) 0.0714(5) 0.0628(6) -0.0258(4) -0.0010(4) -0.0259(3)
C32 0.0693(6) 0.0922(7) 0.1219(12) -0.0338(7) 0.0121(8) -0.0462(5)
C33 0.0569(6) 0.0497(5) 0.0414(5) -0.0096(4) 0.0138(5) -0.0184(4)
C34 0.0579(8) 0.1112(12) 0.0458(12) -0.0207(9) -0.0043(8) 0.0036(9)
C133 0.0569(6) 0.0497(5) 0.0414(5) -0.0096(4) 0.0138(5) -0.0184(4)
C134 0.0579(8) 0.1112(12) 0.0458(12) -0.0207(9) -0.0043(8) 0.0036(9)
C35 0.0855(9) 0.0572(5) 0.0625(9) -0.0097(6) 0.0155(7) -0.0364(5)
C36 0.1419(19) 0.0684(10) 0.0501(9) 0.0061(8) -0.0063(13) -0.0330(12)
C135 0.0855(9) 0.0572(5) 0.0625(9) -0.0097(6) 0.0155(7) -0.0364(5)
C136 0.1419(19) 0.0684(10) 0.0501(9) 0.0061(8) -0.0063(13) -0.0330(12)

loop_
_atom_type_symbol
_atom_type_description
_atom_type_scat_dispersion_real
_atom_type_scat_dispersion_imag
_atom_type_scat_source
C C 0.0033 0.0016 'International Tables Vol C Tables 4.2.6.8 and 6.1.1.4'
H H 0.0000 0.0000 'International Tables Vol C Tables 4.2.6.8 and 6.1.1.4'
Fe Fe 0.3463 0.8444 'International Tables Vol C Tables 4.2.6.8 and 6.1.1.4'
N N 0.0061 0.0033 'International Tables Vol C Tables 4.2.6.8 and 6.1.1.4'
P P 0.1023 0.0942 'International Tables Vol C Tables 4.2.6.8 and 6.1.1.4'

loop_
_geom_angle_atom_site_label_1
_geom_angle_atom_site_label_2
_geom_angle_atom_site_label_3
_geom_angle
C6 Fe1 C1 98.03(4)
C6 Fe1 C10 41.89(3)
C1 Fe1 C10 106.67(4)
C6 Fe1 C2 107.55(3)
C1 Fe1 C2 42.02(4)
C10 Fe1 C2 139.91(4)
C6 Fe1 C5 125.04(4)
C1 Fe1 C5 41.37(3)
C10 Fe1 C5 104.88(4)
C2 Fe1 C5 69.03(4)
C6 Fe1 C7 41.70(4)
C1 Fe1 C7 126.08(4)
C10 Fe1 C7 69.08(4)
C2 Fe1 C7 106.48(4)
C5 Fe1 C7 165.35(4)
C6 Fe1 C3 143.66(3)
C1 Fe1 C3 69.60(4)
C10 Fe1 C3 172.65(4)
C2 Fe1 C3 40.69(4)
C5 Fe1 C3 68.04(4)
C7 Fe1 C3 118.27(4)
C6 Fe1 C9 69.61(4)
C1 Fe1 C9 142.65(4)
C10 Fe1 C9 40.88(4)
C2 Fe1 C9 174.01(4)
C5 Fe1 C9 116.95(4)
C7 Fe1 C9 67.81(4)
C3 Fe1 C9 139.70(4)
C6 Fe1 C4 165.44(5)
C1 Fe1 C4 69.25(4)
C10 Fe1 C4 133.22(4)
C2 Fe1 C4 68.15(3)
C5 Fe1 C4 40.50(4)
C7 Fe1 C4 152.22(4)
C3 Fe1 C4 39.85(4)
C9 Fe1 C4 115.94(4)
C6 Fe1 C8 69.34(4)
C1 Fe1 C8 166.03(3)
C10 Fe1 C8 68.30(4)
C2 Fe1 C8 134.46(4)
C5 Fe1 C8 151.47(4)
C7 Fe1 C8 40.18(4)
C3 Fe1 C8 116.83(5)
C9 Fe1 C8 39.84(4)
C4 Fe1 C8 124.01(4)
C19 Fe2 C24 97.86(4)
C19 Fe2 C20 41.56(4)
C24 Fe2 C20 107.42(5)
C19 Fe2 C28 107.48(4)
C24 Fe2 C28 41.83(5)
C20 Fe2 C28 140.24(5)
C19 Fe2 C23 41.48(5)
C24 Fe2 C23 125.34(4)
C20 Fe2 C23 68.44(5)
C28 Fe2 C23 106.04(4)
C19 Fe2 C25 125.56(5)
C24 Fe2 C25 41.82(4)
C20 Fe2 C25 106.18(5)
C28 Fe2 C25 68.86(4)
C23 Fe2 C25 165.37(5)
C19 Fe2 C27 143.33(4)
C24 Fe2 C27 69.49(5)
C20 Fe2 C27 173.60(5)
C28 Fe2 C27 40.49(5)
C23 Fe2 C27 117.96(5)
C25 Fe2 C27 67.69(5)
C19 Fe2 C21 69.55(4)
C24 Fe2 C21 143.45(5)
C20 Fe2 C21 40.75(5)
C28 Fe2 C21 173.32(5)
C23 Fe2 C21 67.66(4)
C25 Fe2 C21 117.79(4)
C27 Fe2 C21 139.68(5)
C19 Fe2 C22 69.16(5)
C24 Fe2 C22 165.26(4)
C20 Fe2 C22 67.91(5)
C28 Fe2 C22 133.70(5)
C23 Fe2 C22 40.04(4)
C25 Fe2 C22 152.12(4)
C27 Fe2 C22 116.50(6)
C21 Fe2 C22 39.88(5)
C19 Fe2 C26 165.88(5)
C24 Fe2 C26 69.68(4)
C20 Fe2 C26 134.25(5)
C28 Fe2 C26 68.04(4)
C23 Fe2 C26 151.85(6)
C25 Fe2 C26 40.45(6)
C27 Fe2 C26 39.70(5)
C21 Fe2 C26 116.31(4)
C22 Fe2 C26 123.99(5)
N1 P1 C1 109.33(4)
N1 P1 P2 101.26(3)
C1 P1 P2 94.74(3)
N2 P2 C6 107.63(4)
N2 P2 P1 105.10(4)
C6 P2 P1 94.89(3)
N3 P3 C19 109.45(5)
N3 P3 P4 102.09(4)
C19 P3 P4 94.21(3)
N4 P4 C24 109.92(5)
N4 P4 P3 101.76(3)
C24 P4 P3 94.43(3)
C11 N1 C111 12.21(10)
C11 N1 C13 118.80(11)
C111 N1 C13 116.18(12)
C11 N1 P1 117.36(9)
C111 N1 P1 116.56(9)
C13 N1 P1 123.04(8)
C15 N2 C117 117.07(12)
C15 N2 C17 119.01(11)
C117 N2 C17 11.34(15)
C15 N2 P2 124.10(6)
C117 N2 P2 115.57(10)
C17 N2 P2 116.37(10)
C31 N3 C29 117.48(10)
C31 N3 P3 125.68(7)
C29 N3 P3 116.15(8)
C135 N4 C35 20.30(16)
C135 N4 C33 123.78(13)
C35 N4 C33 119.67(13)
C135 N4 C133 112.76(13)
C35 N4 C133 109.08(13)
C33 N4 C133 11.07(12)
C135 N4 P4 116.36(10)
C35 N4 P4 114.71(9)
C33 N4 P4 119.68(10)
C133 N4 P4 130.52(11)
C5 C1 C2 106.23(8)
C5 C1 P1 120.26(6)
C2 C1 P1 130.58(5)
C5 C1 Fe1 70.27(6)
C2 C1 Fe1 69.48(6)
P1 C1 Fe1 109.89(4)
C3 C2 C1 108.23(7)
C3 C2 Fe1 70.93(5)
C1 C2 Fe1 68.51(5)
C3 C2 H1 125.9
C1 C2 H1 125.9
Fe1 C2 H1 126.2
C4 C3 C2 108.47(9)
C4 C3 Fe1 70.46(5)
C2 C3 Fe1 68.38(5)
C4 C3 H2 125.8
C2 C3 H2 125.8
Fe1 C3 H2 127.0
C3 C4 C5 108.25(8)
C3 C4 Fe1 69.68(5)
C5 C4 Fe1 68.56(5)
C3 C4 H3 125.9
C5 C4 H3 125.9
Fe1 C4 H3 127.5
C4 C5 C1 108.81(8)
C4 C5 Fe1 70.94(6)
C1 C5 Fe1 68.35(5)
C4 C5 H4 125.6
C1 C5 H4 125.6
Fe1 C5 H4 126.7
C10 C6 C7 106.10(8)
C10 C6 P2 131.45(8)
C7 C6 P2 119.36(6)
C10 C6 Fe1 69.54(5)
C7 C6 Fe1 70.33(5)
P2 C6 Fe1 109.30(5)
C8 C7 C6 108.88(8)
C8 C7 Fe1 71.12(6)
C6 C7 Fe1 67.97(5)
C8 C7 H5 125.6
C6 C7 H5 125.6
Fe1 C7 H5 126.9
C9 C8 C7 108.47(10)
C9 C8 Fe1 69.84(7)
C7 C8 Fe1 68.70(6)
C9 C8 H6 125.8
C7 C8 H6 125.8
Fe1 C8 H6 127.3
C8 C9 C10 108.16(8)
C8 C9 Fe1 70.31(6)
C10 C9 Fe1 67.89(6)
C8 C9 H7 125.9
C10 C9 H7 125.9
Fe1 C9 H7 127.4
C9 C10 C6 108.37(9)
C9 C10 Fe1 71.23(6)
C6 C10 Fe1 68.57(5)
C9 C10 H8 125.8
C6 C10 H8 125.8
Fe1 C10 H8 126.0
N1 C11 C12 111.5(2)
N1 C11 H48 109.3
C12 C11 H48 109.3
N1 C11 H49 109.3
C12 C11 H49 109.3
H48 C11 H49 108.0
C11 C12 H64 109.5
C11 C12 H65 109.5
H64 C12 H65 109.5
C11 C12 H66 109.5
H64 C12 H66 109.5
H65 C12 H66 109.5
N1 C111 C112 114.27(19)
N1 C111 H50 108.7
C112 C111 H50 108.7
N1 C111 H51 108.7
C112 C111 H51 108.7
H50 C111 H51 107.6
C111 C112 H67 109.5
C111 C112 H68 109.5
H67 C112 H68 109.5
C111 C112 H69 109.5
H67 C112 H69 109.5
H68 C112 H69 109.5
N1 C13 C14 113.97(10)
N1 C13 H14 108.8
C14 C13 H14 108.8
N1 C13 H15 108.8
C14 C13 H15 108.8
H14 C13 H15 107.7
C13 C14 H16 109.5
C13 C14 H17 109.5
H16 C14 H17 109.5
C13 C14 H18 109.5
H16 C14 H18 109.5
H17 C14 H18 109.5
N2 C15 C16 114.94(11)
N2 C15 H19 108.5
C16 C15 H19 108.5
N2 C15 H20 108.5
C16 C15 H20 108.5
H19 C15 H20 107.5
C15 C16 H47 109.5
C15 C16 H22 109.5
H47 C16 H22 109.5
C15 C16 H23 109.5
H47 C16 H23 109.5
H22 C16 H23 109.5
N2 C17 C18 110.7(2)
N2 C17 H52 109.5
C18 C17 H52 109.5
N2 C17 H53 109.5
C18 C17 H53 109.5
H52 C17 H53 108.1
C17 C18 H70 109.5
C17 C18 H71 109.5
H70 C18 H71 109.5
C17 C18 H72 109.5
H70 C18 H72 109.5
H71 C18 H72 109.5
N2 C117 C118 113.9(2)
N2 C117 H54 108.8
C118 C117 H54 108.8
N2 C117 H55 108.8
C118 C117 H55 108.8
H54 C117 H55 107.7
C117 C118 H73 109.5
C117 C118 H74 109.5
H73 C118 H74 109.5
C117 C118 H75 109.5
H73 C118 H75 109.5
H74 C118 H75 109.5
C20 C19 C23 105.59(9)
C20 C19 P3 132.00(9)
C23 C19 P3 119.46(7)
C20 C19 Fe2 69.40(6)
C23 C19 Fe2 70.31(7)
P3 C19 Fe2 109.66(5)
C21 C20 C19 109.33(11)
C21 C20 Fe2 71.48(7)
C19 C20 Fe2 69.04(6)
C21 C20 H29 125.3
C19 C20 H29 125.3
Fe2 C20 H29 125.7
C22 C21 C20 107.39(9)
C22 C21 Fe2 70.17(7)
C20 C21 Fe2 67.77(6)
C22 C21 H30 126.3
C20 C21 H30 126.3
Fe2 C21 H30 127.3
C23 C22 C21 108.49(12)
C23 C22 Fe2 68.88(6)
C21 C22 Fe2 69.95(7)
C23 C22 H31 125.8
C21 C22 H31 125.8
Fe2 C22 H31 127.0
C22 C23 C19 109.19(10)
C22 C23 Fe2 71.08(6)
C19 C23 Fe2 68.21(6)
C22 C23 H32 125.4
C19 C23 H32 125.4
Fe2 C23 H32 126.9
C28 C24 C25 105.47(10)
C28 C24 P4 132.12(7)
C25 C24 P4 119.35(8)
C28 C24 Fe2 69.50(6)
C25 C24 Fe2 70.14(5)
P4 C24 Fe2 109.41(5)
C26 C25 C24 108.80(9)
C26 C25 Fe2 70.83(6)
C24 C25 Fe2 68.04(5)
C26 C25 H33 125.6
C24 C25 H33 125.6
Fe2 C25 H33 127.1
C27 C26 C25 107.97(10)
C27 C26 Fe2 69.73(7)
C25 C26 Fe2 68.72(6)
C27 C26 H34 126.0
C25 C26 H34 126.0
Fe2 C26 H34 127.1
C26 C27 C28 108.93(12)
C26 C27 Fe2 70.57(8)
C28 C27 Fe2 68.45(7)
C26 C27 H35 125.5
C28 C27 H35 125.5
Fe2 C27 H35 127.0
C27 C28 C24 108.80(9)
C27 C28 Fe2 71.06(7)
C24 C28 Fe2 68.67(5)
C27 C28 H36 125.6
C24 C28 H36 125.6
Fe2 C28 H36 126.2
N3 C29 C30 113.39(9)
N3 C29 H37 108.9
C30 C29 H37 108.9
N3 C29 H38 108.9
C30 C29 H38 108.9
H37 C29 H38 107.7
C29 C30 H39 109.5
C29 C30 H40 109.5
H39 C30 H40 109.5
C29 C30 H41 109.5
H39 C30 H41 109.5
H40 C30 H41 109.5
N3 C31 C32 112.77(10)
N3 C31 H42 109.0
C32 C31 H42 109.0
N3 C31 H43 109.0
C32 C31 H43 109.0
H42 C31 H43 107.8
C31 C32 H44 109.5
C31 C32 H45 109.5
H44 C32 H45 109.5
C31 C32 H46 109.5
H44 C32 H46 109.5
H45 C32 H46 109.5
N4 C33 C34 110.0(2)
N4 C33 H56 109.7
C34 C33 H56 109.7
N4 C33 H57 109.7
C34 C33 H57 109.7
H56 C33 H57 108.2
C33 C34 H76 109.5
C33 C34 H77 109.5
H76 C34 H77 109.5
C33 C34 H78 109.5
H76 C34 H78 109.5
H77 C34 H78 109.5
N4 C133 C134 118.0(2)
N4 C133 H58 107.8
C134 C133 H58 107.8
N4 C133 H59 107.8
C134 C133 H59 107.8
H58 C133 H59 107.1
C133 C134 H79 109.5
C133 C134 H80 109.5
H79 C134 H80 109.5
C133 C134 H81 109.5
H79 C134 H81 109.5
H80 C134 H81 109.5
N4 C35 C36 113.3(2)
N4 C35 H60 108.9
C36 C35 H60 108.9
N4 C35 H61 108.9
C36 C35 H61 108.9
H60 C35 H61 107.7
C35 C36 H82 109.5
C35 C36 H83 109.5
H82 C36 H83 109.5
C35 C36 H84 109.5
H82 C36 H84 109.5
H83 C36 H84 109.5
N4 C135 C136 118.9(3)
N4 C135 H62 107.6
C136 C135 H62 107.6
N4 C135 H63 107.6
C136 C135 H63 107.6
H62 C135 H63 107.0
C135 C136 H85 109.5
C135 C136 H86 109.5
H85 C136 H86 109.5
C135 C136 H87 109.5
H85 C136 H87 109.5
H86 C136 H87 109.5

loop_
_geom_bond_atom_site_label_1
_geom_bond_atom_site_label_2
_geom_bond_distance
Fe1 C6 2.0131(8)
Fe1 C1 2.0172(10)
Fe1 C10 2.0262(9)
Fe1 C2 2.0304(9)
Fe1 C5 2.0429(10)
Fe1 C7 2.0449(9)
Fe1 C3 2.0642(9)
Fe1 C9 2.0706(11)
Fe1 C4 2.0744(9)
Fe1 C8 2.0768(12)
Fe2 C19 2.0109(11)
Fe2 C24 2.0119(9)
Fe2 C20 2.0158(12)
Fe2 C28 2.0230(10)
Fe2 C23 2.0391(11)
Fe2 C25 2.0404(10)
Fe2 C27 2.0574(14)
Fe2 C21 2.0648(10)
Fe2 C22 2.0677(12)
Fe2 C26 2.0683(12)
P1 N1 1.6833(10)
P1 C1 1.8293(9)
P1 P2 2.2288(3)
P2 N2 1.6838(9)
P2 C6 1.8292(10)
P3 N3 1.6855(12)
P3 C19 1.8337(9)
P3 P4 2.2294(3)
P4 N4 1.6893(9)
P4 C24 1.8341(12)
N1 C11 1.453(2)
N1 C111 1.467(2)
N1 C13 1.4724(13)
N2 C15 1.4663(14)
N2 C117 1.480(2)
N2 C17 1.488(2)
N3 C31 1.4444(15)
N3 C29 1.4715(12)
N4 C135 1.438(3)
N4 C35 1.459(2)
N4 C33 1.462(2)
N4 C133 1.464(2)
C1 C5 1.4345(11)
C1 C2 1.4512(13)
C2 C3 1.4240(13)
C2 H1 0.9500
C3 C4 1.4106(13)
C3 H2 0.9500
C4 C5 1.4253(16)
C4 H3 0.9500
C5 H4 0.9500
C6 C10 1.4438(11)
C6 C7 1.4446(15)
C7 C8 1.4160(13)
C7 H5 0.9500
C8 C9 1.4132(15)
C8 H6 0.9500
C9 C10 1.4313(16)
C9 H7 0.9500
C10 H8 0.9500
C11 C12 1.478(4)
C11 H48 0.9900
C11 H49 0.9900
C12 H64 0.9800
C12 H65 0.9800
C12 H66 0.9800
C111 C112 1.495(3)
C111 H50 0.9900
C111 H51 0.9900
C112 H67 0.9800
C112 H68 0.9800
C112 H69 0.9800
C13 C14 1.4797(14)
C13 H14 0.9900
C13 H15 0.9900
C14 H16 0.9800
C14 H17 0.9800
C14 H18 0.9800
C15 C16 1.514(2)
C15 H19 0.9900
C15 H20 0.9900
C16 H47 0.9800
C16 H22 0.9800
C16 H23 0.9800
C17 C18 1.497(4)
C17 H52 0.9900
C17 H53 0.9900
C18 H70 0.9800
C18 H71 0.9800
C18 H72 0.9800
C117 C118 1.499(3)
C117 H54 0.9900
C117 H55 0.9900
C118 H73 0.9800
C118 H74 0.9800
C118 H75 0.9800
C19 C20 1.4286(13)
C19 C23 1.4344(18)
C20 C21 1.4213(19)
C20 H29 0.9500
C21 C22 1.409(2)
C21 H30 0.9500
C22 C23 1.4063(15)
C22 H31 0.9500
C23 H32 0.9500
C24 C28 1.4403(16)
C24 C25 1.4465(13)
C25 C26 1.421(2)
C25 H33 0.9500
C26 C27 1.4010(17)
C26 H34 0.9500
C27 C28 1.4122(18)
C27 H35 0.9500
C28 H36 0.9500
C29 C30 1.5012(17)
C29 H37 0.9900
C29 H38 0.9900
C30 H39 0.9800
C30 H40 0.9800
C30 H41 0.9800
C31 C32 1.508(2)
C31 H42 0.9900
C31 H43 0.9900
C32 H44 0.9800
C32 H45 0.9800
C32 H46 0.9800
C33 C34 1.467(3)
C33 H56 0.9900
C33 H57 0.9900
C34 H76 0.9800
C34 H77 0.9800
C34 H78 0.9800
C133 C134 1.471(3)
C133 H58 0.9900
C133 H59 0.9900
C134 H79 0.9800
C134 H80 0.9800
C134 H81 0.9800
C35 C36 1.466(4)
C35 H60 0.9900
C35 H61 0.9900
C36 H82 0.9800
C36 H83 0.9800
C36 H84 0.9800
C135 C136 1.444(3)
C135 H62 0.9900
C135 H63 0.9900
C136 H85 0.9800
C136 H86 0.9800
C136 H87 0.9800

loop_
_geom_torsion_atom_site_label_1
_geom_torsion_atom_site_label_2
_geom_torsion_atom_site_label_3
_geom_torsion_atom_site_label_4
_geom_torsion
N1 P1 P2 N2 -84.53(5)
C1 P1 P2 N2 164.66(4)
N1 P1 P2 C6 165.72(4)
C1 P1 P2 C6 54.91(4)
N3 P3 P4 N4 -81.94(5)
C19 P3 P4 N4 167.13(6)
N3 P3 P4 C24 166.64(4)
C19 P3 P4 C24 55.71(5)
C1 P1 N1 C11 -127.01(10)
P2 P1 N1 C11 133.83(9)
C1 P1 N1 C111 -113.33(10)
P2 P1 N1 C111 147.51(10)
C1 P1 N1 C13 42.66(8)
P2 P1 N1 C13 -56.50(8)
C6 P2 N2 C15 50.41(11)
P1 P2 N2 C15 -49.87(11)
C6 P2 N2 C117 -150.65(13)
P1 P2 N2 C117 109.07(13)
C6 P2 N2 C17 -138.06(13)
P1 P2 N2 C17 121.66(13)
C19 P3 N3 C31 48.40(10)
P4 P3 N3 C31 -50.53(10)
C19 P3 N3 C29 -121.82(8)
P4 P3 N3 C29 139.25(7)
C24 P4 N4 C135 -125.77(14)
P3 P4 N4 C135 135.05(14)
C24 P4 N4 C35 -103.32(14)
P3 P4 N4 C35 157.50(14)
C24 P4 N4 C33 49.48(13)
P3 P4 N4 C33 -49.70(12)
C24 P4 N4 C133 46.74(15)
P3 P4 N4 C133 -52.44(14)
N1 P1 C1 C5 133.39(8)
P2 P1 C1 C5 -122.91(8)
N1 P1 C1 C2 -68.84(10)
P2 P1 C1 C2 34.86(9)
N1 P1 C1 Fe1 -148.41(4)
P2 P1 C1 Fe1 -44.71(3)
C6 Fe1 C1 C5 135.82(5)
C10 Fe1 C1 C5 93.77(5)
C2 Fe1 C1 C5 -116.82(7)
C7 Fe1 C1 C5 169.70(5)
C3 Fe1 C1 C5 -79.55(5)
C9 Fe1 C1 C5 69.08(7)
C4 Fe1 C1 C5 -36.85(5)
C8 Fe1 C1 C5 160.48(15)
C6 Fe1 C1 C2 -107.36(4)
C10 Fe1 C1 C2 -149.41(4)
C5 Fe1 C1 C2 116.82(7)
C7 Fe1 C1 C2 -73.47(6)
C3 Fe1 C1 C2 37.27(4)
C9 Fe1 C1 C2 -174.10(5)
C4 Fe1 C1 C2 79.97(5)
C8 Fe1 C1 C2 -82.69(16)
C6 Fe1 C1 P1 19.74(4)
C10 Fe1 C1 P1 -22.31(4)
C2 Fe1 C1 P1 127.10(6)
C5 Fe1 C1 P1 -116.08(7)
C7 Fe1 C1 P1 53.62(6)
C3 Fe1 C1 P1 164.37(5)
C9 Fe1 C1 P1 -47.00(7)
C4 Fe1 C1 P1 -152.93(5)
C8 Fe1 C1 P1 44.41(17)
C5 C1 C2 C3 0.99(11)
P1 C1 C2 C3 -159.11(8)
Fe1 C1 C2 C3 -60.04(7)
C5 C1 C2 Fe1 61.03(7)
P1 C1 C2 Fe1 -99.07(8)
C6 Fe1 C2 C3 -158.12(6)
C1 Fe1 C2 C3 119.47(7)
C10 Fe1 C2 C3 168.68(6)
C5 Fe1 C2 C3 80.29(6)
C7 Fe1 C2 C3 -114.43(6)
C9 Fe1 C2 C3 -97.2(4)
C4 Fe1 C2 C3 36.66(6)
C8 Fe1 C2 C3 -80.13(7)
C6 Fe1 C2 C1 82.41(5)
C10 Fe1 C2 C1 49.21(7)
C5 Fe1 C2 C1 -39.17(5)
C7 Fe1 C2 C1 126.10(5)
C3 Fe1 C2 C1 -119.47(7)
C9 Fe1 C2 C1 143.3(4)
C4 Fe1 C2 C1 -82.81(5)
C8 Fe1 C2 C1 160.40(5)
C1 C2 C3 C4 -0.70(11)
Fe1 C2 C3 C4 -59.23(7)
C1 C2 C3 Fe1 58.53(6)
C6 Fe1 C3 C4 156.99(8)
C1 Fe1 C3 C4 81.70(7)
C10 Fe1 C3 C4 21.1(4)
C2 Fe1 C3 C4 120.15(10)
C5 Fe1 C3 C4 37.21(7)
C7 Fe1 C3 C4 -157.41(7)
C9 Fe1 C3 C4 -69.06(10)
C8 Fe1 C3 C4 -111.85(7)
C6 Fe1 C3 C2 36.84(10)
C1 Fe1 C3 C2 -38.45(5)
C10 Fe1 C3 C2 -99.0(3)
C5 Fe1 C3 C2 -82.94(6)
C7 Fe1 C3 C2 82.44(7)
C9 Fe1 C3 C2 170.79(6)
C4 Fe1 C3 C2 -120.15(10)
C8 Fe1 C3 C2 128.00(6)
C2 C3 C4 C5 0.12(12)
Fe1 C3 C4 C5 -57.83(7)
C2 C3 C4 Fe1 57.94(7)
C6 Fe1 C4 C3 -112.83(14)
C1 Fe1 C4 C3 -82.65(7)
C10 Fe1 C4 C3 -176.37(7)
C2 Fe1 C4 C3 -37.41(7)
C5 Fe1 C4 C3 -120.28(9)
C7 Fe1 C4 C3 46.53(12)
C9 Fe1 C4 C3 137.80(7)
C8 Fe1 C4 C3 92.37(7)
C6 Fe1 C4 C5 7.45(17)
C1 Fe1 C4 C5 37.62(5)
C10 Fe1 C4 C5 -56.09(8)
C2 Fe1 C4 C5 82.87(6)
C7 Fe1 C4 C5 166.81(8)
C3 Fe1 C4 C5 120.28(9)
C9 Fe1 C4 C5 -101.93(6)
C8 Fe1 C4 C5 -147.36(6)
C3 C4 C5 C1 0.52(12)
Fe1 C4 C5 C1 -58.00(7)
C3 C4 C5 Fe1 58.52(7)
C2 C1 C5 C4 -0.93(11)
P1 C1 C5 C4 161.66(7)
Fe1 C1 C5 C4 59.58(7)
C2 C1 C5 Fe1 -60.51(6)
P1 C1 C5 Fe1 102.08(7)
C6 Fe1 C5 C4 -177.72(5)
C1 Fe1 C5 C4 -120.27(7)
C10 Fe1 C5 C4 141.26(6)
C2 Fe1 C5 C4 -80.50(6)
C7 Fe1 C5 C4 -155.12(13)
C3 Fe1 C5 C4 -36.64(5)
C9 Fe1 C5 C4 99.21(6)
C8 Fe1 C5 C4 69.45(10)
C6 Fe1 C5 C1 -57.45(6)
C10 Fe1 C5 C1 -98.47(5)
C2 Fe1 C5 C1 39.77(5)
C7 Fe1 C5 C1 -34.85(16)
C3 Fe1 C5 C1 83.63(6)
C9 Fe1 C5 C1 -140.52(5)
C4 Fe1 C5 C1 120.27(7)
C8 Fe1 C5 C1 -170.28(7)
N2 P2 C6 C10 -74.57(9)
P1 P2 C6 C10 32.98(8)
N2 P2 C6 C7 128.33(7)
P1 P2 C6 C7 -124.12(7)
N2 P2 C6 Fe1 -153.92(4)
P1 P2 C6 Fe1 -46.38(4)
C1 Fe1 C6 C10 -106.05(6)
C2 Fe1 C6 C10 -148.12(6)
C5 Fe1 C6 C10 -71.81(7)
C7 Fe1 C6 C10 116.59(8)
C3 Fe1 C6 C10 -172.33(8)
C9 Fe1 C6 C10 37.46(7)
C4 Fe1 C6 C10 -77.71(16)
C8 Fe1 C6 C10 80.13(7)
C1 Fe1 C6 C7 137.36(5)
C10 Fe1 C6 C7 -116.59(8)
C2 Fe1 C6 C7 95.29(6)
C5 Fe1 C6 C7 171.60(5)
C3 Fe1 C6 C7 71.08(9)
C9 Fe1 C6 C7 -79.13(6)
C4 Fe1 C6 C7 165.70(13)
C8 Fe1 C6 C7 -36.46(5)
C1 Fe1 C6 P2 22.12(5)
C10 Fe1 C6 P2 128.17(8)
C2 Fe1 C6 P2 -19.95(6)
C5 Fe1 C6 P2 56.36(6)
C7 Fe1 C6 P2 -115.24(6)
C3 Fe1 C6 P2 -44.16(10)
C9 Fe1 C6 P2 165.63(6)
C4 Fe1 C6 P2 50.46(15)
C8 Fe1 C6 P2 -151.70(5)
C10 C6 C7 C8 -1.17(11)
P2 C6 C7 C8 161.16(7)
Fe1 C6 C7 C8 59.52(7)
C10 C6 C7 Fe1 -60.70(6)
P2 C6 C7 Fe1 101.63(6)
C6 Fe1 C7 C8 -120.48(8)
C1 Fe1 C7 C8 -176.56(6)
C10 Fe1 C7 C8 -80.75(6)
C2 Fe1 C7 C8 141.43(6)
C5 Fe1 C7 C8 -148.70(13)
C3 Fe1 C7 C8 99.05(6)
C9 Fe1 C7 C8 -36.66(6)
C4 Fe1 C7 C8 67.17(10)
C1 Fe1 C7 C6 -56.09(6)
C10 Fe1 C7 C6 39.73(5)
C2 Fe1 C7 C6 -98.09(5)
C5 Fe1 C7 C6 -28.22(16)
C3 Fe1 C7 C6 -140.47(5)
C9 Fe1 C7 C6 83.82(6)
C4 Fe1 C7 C6 -172.35(8)
C8 Fe1 C7 C6 120.48(8)
C6 C7 C8 C9 1.05(12)
Fe1 C7 C8 C9 58.65(7)
C6 C7 C8 Fe1 -57.60(7)
C6 Fe1 C8 C9 -82.58(6)
C1 Fe1 C8 C9 -108.79(15)
C10 Fe1 C8 C9 -37.51(5)
C2 Fe1 C8 C9 -177.25(5)
C5 Fe1 C8 C9 43.67(11)
C7 Fe1 C8 C9 -120.36(8)
C3 Fe1 C8 C9 136.71(5)
C4 Fe1 C8 C9 90.86(7)
C6 Fe1 C8 C7 37.78(5)
C1 Fe1 C8 C7 11.57(18)
C10 Fe1 C8 C7 82.85(6)
C2 Fe1 C8 C7 -56.89(8)
C5 Fe1 C8 C7 164.03(7)
C3 Fe1 C8 C7 -102.93(6)
C9 Fe1 C8 C7 120.36(8)
C4 Fe1 C8 C7 -148.78(6)
C7 C8 C9 C10 -0.50(12)
Fe1 C8 C9 C10 57.45(7)
C7 C8 C9 Fe1 -57.95(7)
C6 Fe1 C9 C8 81.83(6)
C1 Fe1 C9 C8 157.87(6)
C10 Fe1 C9 C8 120.18(7)
C2 Fe1 C9 C8 19.1(4)
C5 Fe1 C9 C8 -158.29(5)
C7 Fe1 C9 C8 36.96(6)
C3 Fe1 C9 C8 -71.10(8)
C4 Fe1 C9 C8 -112.82(6)
C6 Fe1 C9 C10 -38.35(5)
C1 Fe1 C9 C10 37.70(8)
C2 Fe1 C9 C10 -101.1(4)
C5 Fe1 C9 C10 81.53(6)
C7 Fe1 C9 C10 -83.22(6)
C3 Fe1 C9 C10 168.72(6)
C4 Fe1 C9 C10 127.00(6)
C8 Fe1 C9 C10 -120.18(7)
C8 C9 C10 C6 -0.24(11)
Fe1 C9 C10 C6 58.70(6)
C8 C9 C10 Fe1 -58.94(7)
C7 C6 C10 C9 0.86(10)
P2 C6 C10 C9 -158.47(7)
Fe1 C6 C10 C9 -60.35(7)
C7 C6 C10 Fe1 61.21(6)
P2 C6 C10 Fe1 -98.12(8)
C6 Fe1 C10 C9 119.41(9)
C1 Fe1 C10 C9 -157.22(5)
C2 Fe1 C10 C9 170.85(6)
C5 Fe1 C10 C9 -114.18(6)
C7 Fe1 C10 C9 79.85(6)
C3 Fe1 C10 C9 -98.8(3)
C4 Fe1 C10 C9 -80.29(8)
C8 Fe1 C10 C9 36.59(6)
C1 Fe1 C10 C6 83.38(6)
C2 Fe1 C10 C6 51.44(9)
C5 Fe1 C10 C6 126.41(6)
C7 Fe1 C10 C6 -39.56(6)
C3 Fe1 C10 C6 141.8(3)
C9 Fe1 C10 C6 -119.41(9)
C4 Fe1 C10 C6 160.30(7)
C8 Fe1 C10 C6 -82.82(6)
C111 N1 C11 C12 18.6(5)
C13 N1 C11 C12 -62.21(18)
P1 N1 C11 C12 107.91(17)
C11 N1 C111 C112 -169.7(6)
C13 N1 C111 C112 -64.29(18)
P1 N1 C111 C112 93.38(18)
C11 N1 C13 C14 -53.38(16)
C111 N1 C13 C14 -66.84(15)
P1 N1 C13 C14 137.09(11)
C117 N2 C15 C16 -49.70(17)
C17 N2 C15 C16 -62.37(17)
P2 N2 C15 C16 108.95(11)
C15 N2 C17 C18 -64.4(3)
C117 N2 C17 C18 -147.6(8)
P2 N2 C17 C18 123.6(2)
C15 N2 C117 C118 -64.4(3)
C17 N2 C117 C118 38.4(6)
P2 N2 C117 C118 135.1(2)
N3 P3 C19 C20 -71.14(12)
P4 P3 C19 C20 33.26(11)
N3 P3 C19 C23 131.35(9)
P4 P3 C19 C23 -124.25(8)
N3 P3 C19 Fe2 -150.72(5)
P4 P3 C19 Fe2 -46.32(5)
C24 Fe2 C19 C20 -107.45(7)
C28 Fe2 C19 C20 -149.28(7)
C23 Fe2 C19 C20 116.06(8)
C25 Fe2 C19 C20 -73.14(7)
C27 Fe2 C19 C20 -173.45(8)
C21 Fe2 C19 C20 37.05(7)
C22 Fe2 C19 C20 79.79(7)
C26 Fe2 C19 C20 -80.10(17)
C24 Fe2 C19 C23 136.49(6)
C20 Fe2 C19 C23 -116.06(8)
C28 Fe2 C19 C23 94.66(6)
C25 Fe2 C19 C23 170.80(6)
C27 Fe2 C19 C23 70.49(9)
C21 Fe2 C19 C23 -79.02(7)
C22 Fe2 C19 C23 -36.27(6)
C26 Fe2 C19 C23 163.84(15)
C24 Fe2 C19 P3 21.22(6)
C20 Fe2 C19 P3 128.67(9)
C28 Fe2 C19 P3 -20.61(7)
C23 Fe2 C19 P3 -115.27(8)
C25 Fe2 C19 P3 55.53(7)
C27 Fe2 C19 P3 -44.78(11)
C21 Fe2 C19 P3 165.72(7)
C22 Fe2 C19 P3 -151.54(7)
C26 Fe2 C19 P3 48.57(19)
C23 C19 C20 C21 1.07(12)
P3 C19 C20 C21 -158.70(9)
Fe2 C19 C20 C21 -60.34(8)
C23 C19 C20 Fe2 61.41(8)
P3 C19 C20 Fe2 -98.36(10)
C19 Fe2 C20 C21 120.14(9)
C24 Fe2 C20 C21 -157.78(6)
C28 Fe2 C20 C21 169.77(7)
C23 Fe2 C20 C21 80.36(7)
C25 Fe2 C20 C21 -114.02(7)
C27 Fe2 C20 C21 -97.5(4)
C22 Fe2 C20 C21 37.08(7)
C26 Fe2 C20 C21 -79.46(9)
C24 Fe2 C20 C19 82.08(6)
C28 Fe2 C20 C19 49.63(9)
C23 Fe2 C20 C19 -39.78(6)
C25 Fe2 C20 C19 125.84(6)
C27 Fe2 C20 C19 142.3(4)
C21 Fe2 C20 C19 -120.14(9)
C22 Fe2 C20 C19 -83.06(7)
C26 Fe2 C20 C19 160.40(7)
C19 C20 C21 C22 -0.36(13)
Fe2 C20 C21 C22 -59.20(8)
C19 C20 C21 Fe2 58.85(7)
C19 Fe2 C21 C22 81.62(8)
C24 Fe2 C21 C22 156.67(8)
C20 Fe2 C21 C22 119.38(10)
C28 Fe2 C21 C22 17.1(5)
C23 Fe2 C21 C22 36.96(8)
C25 Fe2 C21 C22 -158.04(7)
C27 Fe2 C21 C22 -70.45(10)
C26 Fe2 C21 C22 -112.39(8)
C19 Fe2 C21 C20 -37.76(6)
C24 Fe2 C21 C20 37.29(10)
C28 Fe2 C21 C20 -102.3(5)
C23 Fe2 C21 C20 -82.43(7)
C25 Fe2 C21 C20 82.58(7)
C27 Fe2 C21 C20 170.17(7)
C22 Fe2 C21 C20 -119.38(10)
C26 Fe2 C21 C20 128.23(7)
C20 C21 C22 C23 -0.53(13)
Fe2 C21 C22 C23 -58.23(8)
C20 C21 C22 Fe2 57.70(8)
C19 Fe2 C22 C23 37.52(8)
C24 Fe2 C22 C23 8.1(2)
C20 Fe2 C22 C23 82.32(8)
C28 Fe2 C22 C23 -57.11(11)
C25 Fe2 C22 C23 165.20(11)
C27 Fe2 C22 C23 -102.76(9)
C21 Fe2 C22 C23 120.19(12)
C26 Fe2 C22 C23 -148.28(8)
C19 Fe2 C22 C21 -82.67(8)
C24 Fe2 C22 C21 -112.05(19)
C20 Fe2 C22 C21 -37.87(7)
C28 Fe2 C22 C21 -177.30(8)
C23 Fe2 C22 C21 -120.19(12)
C25 Fe2 C22 C21 45.01(15)
C27 Fe2 C22 C21 137.05(8)
C26 Fe2 C22 C21 91.53(9)
C21 C22 C23 C19 1.22(14)
Fe2 C22 C23 C19 -57.67(8)
C21 C22 C23 Fe2 58.89(8)
C20 C19 C23 C22 -1.40(13)
P3 C19 C23 C22 161.43(8)
Fe2 C19 C23 C22 59.41(9)
C20 C19 C23 Fe2 -60.81(7)
P3 C19 C23 Fe2 102.03(7)
C19 Fe2 C23 C22 -120.75(10)
C24 Fe2 C23 C22 -177.47(8)
C20 Fe2 C23 C22 -80.89(8)
C28 Fe2 C23 C22 140.83(8)
C25 Fe2 C23 C22 -151.77(16)
C27 Fe2 C23 C22 98.84(9)
C21 Fe2 C23 C22 -36.81(9)
C26 Fe2 C23 C22 67.53(12)
C24 Fe2 C23 C19 -56.72(7)
C20 Fe2 C23 C19 39.85(6)
C28 Fe2 C23 C19 -98.42(6)
C25 Fe2 C23 C19 -31.0(2)
C27 Fe2 C23 C19 -140.41(6)
C21 Fe2 C23 C19 83.94(7)
C22 Fe2 C23 C19 120.75(10)
C26 Fe2 C23 C19 -171.73(7)
N4 P4 C24 C28 -71.19(9)
P3 P4 C24 C28 33.03(9)
N4 P4 C24 C25 131.72(7)
P3 P4 C24 C25 -124.06(7)
N4 P4 C24 Fe2 -150.70(4)
P3 P4 C24 Fe2 -46.48(4)
C19 Fe2 C24 C28 -107.47(6)
C20 Fe2 C24 C28 -149.03(6)
C23 Fe2 C24 C28 -73.49(8)
C25 Fe2 C24 C28 115.97(9)
C27 Fe2 C24 C28 36.90(6)
C21 Fe2 C24 C28 -173.51(7)
C22 Fe2 C24 C28 -79.9(2)
C26 Fe2 C24 C28 79.39(7)
C19 Fe2 C24 C25 136.56(7)
C20 Fe2 C24 C25 95.01(7)
C28 Fe2 C24 C25 -115.97(9)
C23 Fe2 C24 C25 170.55(7)
C27 Fe2 C24 C25 -79.06(7)
C21 Fe2 C24 C25 70.52(10)
C22 Fe2 C24 C25 164.14(19)
C26 Fe2 C24 C25 -36.58(7)
C19 Fe2 C24 P4 21.39(5)
C20 Fe2 C24 P4 -20.16(5)
C28 Fe2 C24 P4 128.86(7)
C23 Fe2 C24 P4 55.38(7)
C25 Fe2 C24 P4 -115.17(8)
C27 Fe2 C24 P4 165.77(5)
C21 Fe2 C24 P4 -44.65(8)
C22 Fe2 C24 P4 49.0(2)
C26 Fe2 C24 P4 -151.75(6)
C28 C24 C25 C26 -1.65(11)
P4 C24 C25 C26 160.92(7)
Fe2 C24 C25 C26 59.25(7)
C28 C24 C25 Fe2 -60.90(6)
P4 C24 C25 Fe2 101.67(6)
C19 Fe2 C25 C26 -177.39(6)
C24 Fe2 C25 C26 -120.54(9)
C20 Fe2 C25 C26 141.23(6)
C28 Fe2 C25 C26 -80.54(7)
C23 Fe2 C25 C26 -152.58(17)
C27 Fe2 C25 C26 -36.82(6)
C21 Fe2 C25 C26 98.85(7)
C22 Fe2 C25 C26 68.01(13)
C19 Fe2 C25 C24 -56.85(8)
C20 Fe2 C25 C24 -98.24(7)
C28 Fe2 C25 C24 40.00(7)
C23 Fe2 C25 C24 -32.0(2)
C27 Fe2 C25 C24 83.72(7)
C21 Fe2 C25 C24 -140.61(7)
C22 Fe2 C25 C24 -171.45(11)
C26 Fe2 C25 C24 120.54(9)
C24 C25 C26 C27 1.31(12)
Fe2 C25 C26 C27 58.86(8)
C24 C25 C26 Fe2 -57.54(7)
C19 Fe2 C26 C27 -111.05(18)
C24 Fe2 C26 C27 -82.02(8)
C20 Fe2 C26 C27 -176.89(8)
C28 Fe2 C26 C27 -37.05(8)
C23 Fe2 C26 C27 45.95(12)
C25 Fe2 C26 C27 -119.79(9)
C21 Fe2 C26 C27 137.39(8)
C22 Fe2 C26 C27 91.75(8)
C19 Fe2 C26 C25 8.73(19)
C24 Fe2 C26 C25 37.77(5)
C20 Fe2 C26 C25 -57.11(8)
C28 Fe2 C26 C25 82.74(6)
C23 Fe2 C26 C25 165.73(8)
C27 Fe2 C26 C25 119.79(9)
C21 Fe2 C26 C25 -102.82(7)
C22 Fe2 C26 C25 -148.46(6)
C25 C26 C27 C28 -0.42(13)
Fe2 C26 C27 C28 57.80(8)
C25 C26 C27 Fe2 -58.23(8)
C19 Fe2 C27 C26 157.59(8)
C24 Fe2 C27 C26 82.54(8)
C20 Fe2 C27 C26 20.4(5)
C28 Fe2 C27 C26 120.61(11)
C23 Fe2 C27 C26 -157.43(7)
C25 Fe2 C27 C26 37.49(7)
C21 Fe2 C27 C26 -69.69(11)
C22 Fe2 C27 C26 -112.16(8)
C19 Fe2 C27 C28 36.98(11)
C24 Fe2 C27 C28 -38.08(6)
C20 Fe2 C27 C28 -100.2(4)
C23 Fe2 C27 C28 81.96(8)
C25 Fe2 C27 C28 -83.12(7)
C21 Fe2 C27 C28 169.69(7)
C22 Fe2 C27 C28 127.22(7)
C26 Fe2 C27 C28 -120.61(11)
C26 C27 C28 C24 -0.63(13)
Fe2 C27 C28 C24 58.47(7)
C26 C27 C28 Fe2 -59.10(8)
C25 C24 C28 C27 1.39(11)
P4 C24 C28 C27 -158.00(8)
Fe2 C24 C28 C27 -59.94(8)
C25 C24 C28 Fe2 61.33(6)
P4 C24 C28 Fe2 -98.06(8)
C19 Fe2 C28 C27 -157.88(7)
C24 Fe2 C28 C27 119.98(9)
C20 Fe2 C28 C27 170.13(7)
C23 Fe2 C28 C27 -114.49(7)
C25 Fe2 C28 C27 79.99(7)
C21 Fe2 C28 C27 -95.4(5)
C22 Fe2 C28 C27 -80.29(9)
C26 Fe2 C28 C27 36.35(7)
C19 Fe2 C28 C24 82.14(6)
C20 Fe2 C28 C24 50.14(9)
C23 Fe2 C28 C24 125.53(7)
C25 Fe2 C28 C24 -40.00(6)
C27 Fe2 C28 C24 -119.98(9)
C21 Fe2 C28 C24 144.7(5)
C22 Fe2 C28 C24 159.73(7)
C26 Fe2 C28 C24 -83.63(7)
C31 N3 C29 C30 -69.44(15)
P3 N3 C29 C30 101.61(12)
C29 N3 C31 C32 -73.64(14)
P3 N3 C31 C32 116.26(11)
C135 N4 C33 C34 -60.3(2)
C35 N4 C33 C34 -83.7(2)
C133 N4 C33 C34 -66.1(7)
P4 N4 C33 C34 124.83(16)
C135 N4 C133 C134 -53.6(2)
C35 N4 C133 C134 -75.0(2)
C33 N4 C133 C134 121.2(7)
P4 N4 C133 C134 133.70(18)
C135 N4 C35 C36 178.9(4)
C33 N4 C35 C36 -73.4(2)
C133 N4 C35 C36 -76.9(2)
P4 N4 C35 C36 79.40(19)
C35 N4 C135 C136 32.3(3)
C33 N4 C135 C136 -52.5(3)
C133 N4 C135 C136 -51.3(3)
P4 N4 C135 C136 122.5(2)
